data_4089671
loop_
_publ_author_name
'Segarra, Candela'
'Guisado-Barrios, Gregorio'
'Hahn, F. Ekkehardt'
'Peris, Eduardo'

_publ_section_title
;
 Hexanuclear Cylinder-Shaped Assemblies of Silver and Gold from
 Benzene--Hexa-N-heterocyclic Carbenes
;
_journal_issue 19
_journal_name_full Organometallics
_journal_page_first 5077
_journal_paper_doi 10.1021/om500729b
_journal_volume 33
_journal_year 2014
_chemical_formula_moiety 'C72 H84 Ag6 N24'
_chemical_formula_sum 'C72 H84 Ag6 B6 F24 N24'
_chemical_formula_weight 2453.71
_space_group_crystal_system orthorhombic
_space_group_IT_number 68
_space_group_name_Hall '-C 2a 2ac'
_space_group_name_H-M_alt 'C c c a :2'
_atom_sites_solution_hydrogens geom
_atom_sites_solution_primary direct
_audit_creation_date 2014-07-16
_audit_creation_method
;
Olex2 1.2
(compiled 2014.06.27 svn.r2953 for OlexSys, GUI svn.r4855)
;
_audit_update_record
;
2014-08-26 # Formatted by publCIF

;
_cell_angle_alpha 90
_cell_angle_beta 90
_cell_angle_gamma 90
_cell_formula_units_Z 4
_cell_length_a 22.9670(10)
_cell_length_b 28.073(2)
_cell_length_c 16.2980(10)
_cell_measurement_temperature 293(2)
_cell_volume 10508.2(11)
_computing_molecular_graphics 'Olex2 (Dolomanov et al., 2009)'
_computing_publication_material 'Olex2 (Dolomanov et al., 2009)'
_computing_structure_refinement 'ShelXL (Sheldrick, 2008)'
_computing_structure_solution 'ShelXS (Sheldrick, 2008)'
_diffrn_ambient_temperature 293(2)
_diffrn_measured_fraction_theta_full 0.922
_diffrn_measured_fraction_theta_max 0.782
_diffrn_radiation_type MoK\a
_diffrn_radiation_wavelength 0.71073
_diffrn_reflns_av_R_equivalents 0.0253
_diffrn_reflns_av_unetI/netI 0.0208
_diffrn_reflns_Laue_measured_fraction_full 0.922
_diffrn_reflns_Laue_measured_fraction_max 0.782
_diffrn_reflns_limit_h_max 29
_diffrn_reflns_limit_h_min -24
_diffrn_reflns_limit_k_max 32
_diffrn_reflns_limit_k_min -33
_diffrn_reflns_limit_l_max 20
_diffrn_reflns_limit_l_min -20
_diffrn_reflns_number 19719
_diffrn_reflns_point_group_measured_fraction_full 0.922
_diffrn_reflns_point_group_measured_fraction_max 0.782
_diffrn_reflns_theta_full 25.242
_diffrn_reflns_theta_max 28.046
_diffrn_reflns_theta_min 3.392
_exptl_absorpt_coefficient_mu 1.187
_exptl_crystal_density_diffrn 1.551
_exptl_crystal_F_000 4848
_exptl_crystal_size_max 0.324
_exptl_crystal_size_mid 0.23
_exptl_crystal_size_min 0.137
_refine_diff_density_max 1.678
_refine_diff_density_min -1.142
_refine_diff_density_rms 0.128
_refine_ls_extinction_method none
_refine_ls_goodness_of_fit_ref 1.052
_refine_ls_hydrogen_treatment constr
_refine_ls_matrix_type full
_refine_ls_number_parameters 234
_refine_ls_number_reflns 4992
_refine_ls_number_restraints 252
_refine_ls_restrained_S_all 1.049
_refine_ls_R_factor_all 0.1117
_refine_ls_R_factor_gt 0.0871
_refine_ls_shift/su_max 1.703
_refine_ls_shift/su_mean 0.077
_refine_ls_structure_factor_coef Fsqd
_refine_ls_weighting_details 'w=1/[\s^2^(Fo^2^)+(0.1742P)^2^+40.9068P] where P=(Fo^2^+2Fc^2^)/3'
_refine_ls_weighting_scheme calc
_refine_ls_wR_factor_gt 0.2760
_refine_ls_wR_factor_ref 0.3086
_reflns_Friedel_coverage 0.000
_reflns_number_gt 3296
_reflns_number_total 4992
_reflns_threshold_expression 'I > 2\s(I)'
_cod_data_source_file om500729b_si_002.cif
_cod_data_source_block platon_sq
_cod_original_sg_symbol_Hall '-C 2b 2bc'
_cod_original_sg_symbol_H-M 'C c c e'
_cod_database_code 4089671
_shelxl_version_number 2013-4
_shelx_space_group_comment
;
The symmetry employed for this shelxl refinement is uniquely defined
by the following loop, which should always be used as a source of
symmetry information in preference to the above space-group names.
They are only intended as comments.
;
_olex2_refinement_description
;
1. Others
 Fixed U12: Ag2(0)
 Fixed U23: Ag2(0)
 Fixed Uiso: H14(0.203) H15(0.174) H16A(0.196) H16B(0.196) H17A(0.373)
 H17B(0.373) H17C(0.373) H24(0.212) H25(0.157) H26A(0.281) H26B(0.281)
 H27A(0.833) H27B(0.833) H27C(0.833) H34(0.18) H35(0.144) H36A(0.234)
 H36B(0.234) H37A(0.961) H37B(0.961) H37C(0.961)
 Fixed X: Ag2(0) H14(0.1988) H15(0.21) H16A(0.0532) H16B(0.0983) H17A(0.1145)
 H17B(0.1176) H17C(0.168) H24(0.1833) H25(0.2064) H26A(0.1004) H26B(0.0416)
 H27A(0.011) H27B(0.0724) H27C(0.0595) H34(0.1789) H35(0.2003) H36A(0.0332)
 H36B(0.0773) H37A(0.1475) H37B(0.1318) H37C(0.0926)
 Fixed Y: H14(0.0989) H15(0.1473) H16A(0.1178) H16B(0.0759) H17A(0.1642)
 H17B(0.1135) H17C(0.1311) H24(0.0781) H25(0.1568) H26A(0.0138) H26B(0.0386)
 H27A(0.043) H27B(0.0596) H27C(0.0052) H34(0.2347) H35(0.2626) H36A(0.1787)
 H36B(0.2051) H37A(0.1396) H37B(0.1279) H37C(0.1086)
 Fixed Z: Ag2(0.25) H14(0.0449) H15(0.1671) H16A(-0.047) H16B(-0.0439) H17A(-
 0.1275) H17B(-0.1674) H17C(-0.1101) H24(0.4064) H25(0.3624) H26A(0.3434)
 H26B(0.3184) H27A(0.4521) H27B(0.4829) H27C(0.4708) H34(0.5881) H35(0.4509)
 H36A(0.6018) H36B(0.6613) H37A(0.6553) H37B(0.5639) H37C(0.6353)
;
_olex2_computing_structure_refinement_long 'ShelXL-1997 (Sheldrick, 2008)'
_olex2_computing_structure_solution_long 'ShelXS-1997 (Sheldrick, 2008)'
_olex2_submission_special_instructions 'No special instructions were received'

loop_
_space_group_symop_operation_xyz
'x, y, z'
'-x+1/2, -y, z'
'x+1/2, -y, -z+1/2'
'-x, y, -z+1/2'
'x+1/2, y+1/2, z'
'-x+1, -y+1/2, z'
'x+1, -y+1/2, -z+1/2'
'-x+1/2, y+1/2, -z+1/2'
'-x, -y, -z'
'x-1/2, y, -z'
'-x-1/2, y, z-1/2'
'x, -y, z-1/2'
'-x+1/2, -y+1/2, -z'
'x, y+1/2, -z'
'-x, y+1/2, z-1/2'
'x+1/2, -y+1/2, z-1/2'

loop_
_atom_site_label
_atom_site_type_symbol
_atom_site_fract_x
_atom_site_fract_y
_atom_site_fract_z
_atom_site_U_iso_or_equiv
_atom_site_adp_type
_atom_site_occupancy
_atom_site_site_symmetry_order
_atom_site_calc_flag
_atom_site_refinement_flags_posn
_atom_site_refinement_flags_adp
_atom_site_refinement_flags_occupancy
Ag1 Ag 0.00369(3) 0.18651(3) 0.06735(5) 0.0963(4) Uani 1 1 d . . .
Ag2 Ag 0.0000 0.12694(4) 0.2500 0.1289(6) Uani 1 2 d S T P
C1 C 0.1178(4) 0.2126(4) 0.1946(5) 0.090(2) Uani 1 1 d . . .
C2 C 0.1177(4) 0.2043(3) 0.2800(5) 0.0840(19) Uani 1 1 d . . .
C3 C 0.1160(3) 0.2424(3) 0.3350(4) 0.0756(19) Uani 1 1 d . . .
N11 N 0.1267(3) 0.1750(3) 0.1386(5) 0.113(3) Uani 1 1 d . . .
C12 C 0.0890(4) 0.1627(4) 0.0790(5) 0.115(3) Uani 1 1 d . . .
N13 N 0.1175(4) 0.1290(4) 0.0363(6) 0.146(4) Uani 1 1 d . . .
C14 C 0.1716(5) 0.1200(5) 0.0665(8) 0.169(7) Uani 1 1 d . . .
H14 H 0.1988 0.0989 0.0449 0.203 Uiso 1 1 calc R . .
C15 C 0.1781(5) 0.1468(4) 0.1320(7) 0.145(5) Uani 1 1 d . . .
H15 H 0.2100 0.1473 0.1671 0.174 Uiso 1 1 calc R . .
C16 C 0.0943(6) 0.1103(6) -0.0431(8) 0.164(5) Uani 1 1 d . . .
H16A H 0.0532 0.1178 -0.0470 0.196 Uiso 1 1 calc R . .
H16B H 0.0983 0.0759 -0.0439 0.196 Uiso 1 1 calc R . .
C17 C 0.1268(10) 0.1319(8) -0.1195(10) 0.249(11) Uani 1 1 d . . .
H17A H 0.1145 0.1642 -0.1275 0.373 Uiso 1 1 calc GR . .
H17B H 0.1176 0.1135 -0.1674 0.373 Uiso 1 1 calc GR . .
H17C H 0.1680 0.1311 -0.1101 0.373 Uiso 1 1 calc GR . .
N21 N 0.1231(3) 0.1571(3) 0.3094(4) 0.103(2) Uani 1 1 d . . .
C22 C 0.0809(5) 0.1228(4) 0.3045(6) 0.123(3) Uani 1 1 d . . .
N23 N 0.1059(5) 0.0862(4) 0.3453(7) 0.166(4) Uani 1 1 d . . .
C24 C 0.1596(6) 0.0978(5) 0.3750(10) 0.177(6) Uani 1 1 d . . .
H24 H 0.1833 0.0781 0.4064 0.212 Uiso 1 1 calc R . .
C25 C 0.1720(5) 0.1404(5) 0.3523(7) 0.131(4) Uani 1 1 d . . .
H25 H 0.2064 0.1568 0.3624 0.157 Uiso 1 1 calc R . .
C26 C 0.0745(8) 0.0401(5) 0.3557(14) 0.234(8) Uani 1 1 d . . .
H26A H 0.1004 0.0138 0.3434 0.281 Uiso 1 1 calc R . .
H26B H 0.0416 0.0386 0.3184 0.281 Uiso 1 1 calc R . .
C27 C 0.052(2) 0.0366(13) 0.450(2) 0.56(4) Uani 1 1 d . . .
H27A H 0.0110 0.0430 0.4521 0.833 Uiso 1 1 calc GR . .
H27B H 0.0724 0.0596 0.4829 0.833 Uiso 1 1 calc GR . .
H27C H 0.0595 0.0052 0.4708 0.833 Uiso 1 1 calc GR . .
N31 N 0.1199(3) 0.2329(3) 0.4194(4) 0.095(2) Uani 1 1 d . . .
C32 C 0.0787(3) 0.2092(3) 0.4633(5) 0.097(3) Uani 1 1 d . . .
N33 N 0.1020(3) 0.2085(4) 0.5409(4) 0.129(3) Uani 1 1 d . . .
C34 C 0.1553(4) 0.2309(6) 0.5422(6) 0.150(5) Uani 1 1 d . . .
H34 H 0.1789 0.2347 0.5881 0.180 Uiso 1 1 calc R . .
C35 C 0.1672(4) 0.2463(4) 0.4678(5) 0.120(4) Uani 1 1 d . . .
H35 H 0.2003 0.2626 0.4509 0.144 Uiso 1 1 calc R . .
C36 C 0.0739(6) 0.1859(7) 0.6121(7) 0.195(7) Uani 1 1 d . . .
H36A H 0.0332 0.1787 0.6018 0.234 Uiso 1 1 calc R . .
H36B H 0.0773 0.2051 0.6613 0.234 Uiso 1 1 calc R . .
C37 C 0.116(2) 0.1348(15) 0.617(3) 0.64(5) Uani 1 1 d . . .
H37A H 0.1475 0.1396 0.6553 0.961 Uiso 1 1 calc GR . .
H37B H 0.1318 0.1279 0.5639 0.961 Uiso 1 1 calc GR . .
H37C H 0.0926 0.1086 0.6353 0.961 Uiso 1 1 calc GR . .

loop_
_atom_site_aniso_label
_atom_site_aniso_U_11
_atom_site_aniso_U_22
_atom_site_aniso_U_33
_atom_site_aniso_U_23
_atom_site_aniso_U_13
_atom_site_aniso_U_12
Ag1 0.0728(5) 0.1354(7) 0.0807(6) -0.0398(4) -0.0249(3) 0.0239(3)
Ag2 0.1493(12) 0.0824(7) 0.1550(13) 0.000 -0.0676(9) 0.000
C1 0.085(5) 0.123(6) 0.061(4) -0.025(4) -0.013(3) 0.033(4)
C2 0.075(5) 0.116(5) 0.061(3) -0.011(3) -0.023(3) 0.013(3)
C3 0.061(4) 0.123(5) 0.043(3) -0.010(3) -0.004(3) -0.009(3)
N11 0.107(5) 0.149(6) 0.082(4) -0.039(4) -0.029(4) 0.046(4)
C12 0.103(5) 0.150(7) 0.094(5) -0.045(5) -0.027(4) 0.039(5)
N13 0.120(6) 0.187(8) 0.132(6) -0.079(6) -0.030(5) 0.055(5)
C14 0.126(7) 0.215(13) 0.165(10) -0.095(10) -0.047(7) 0.081(8)
C15 0.110(6) 0.197(10) 0.127(8) -0.071(8) -0.035(6) 0.076(7)
C16 0.149(10) 0.205(13) 0.136(7) -0.077(8) -0.020(7) 0.018(9)
C17 0.29(2) 0.34(2) 0.123(9) -0.075(10) -0.008(10) -0.10(2)
N21 0.110(5) 0.116(4) 0.084(5) -0.003(3) -0.037(4) 0.028(3)
C22 0.139(6) 0.102(5) 0.128(8) 0.006(5) -0.049(6) 0.024(4)
N23 0.179(7) 0.118(5) 0.201(10) 0.033(6) -0.069(7) 0.028(5)
C24 0.168(8) 0.159(8) 0.202(14) 0.046(8) -0.068(9) 0.036(6)
C25 0.129(6) 0.150(7) 0.113(8) 0.009(6) -0.042(6) 0.040(5)
C26 0.236(14) 0.140(8) 0.33(2) 0.068(11) -0.071(14) 0.011(9)
C27 0.98(9) 0.28(3) 0.40(3) -0.02(2) 0.21(4) -0.28(5)
N31 0.072(4) 0.166(6) 0.046(3) -0.005(3) -0.008(3) -0.026(4)
C32 0.072(4) 0.166(8) 0.053(4) 0.016(4) -0.013(3) -0.016(4)
N33 0.081(4) 0.249(10) 0.057(4) 0.022(4) -0.019(3) -0.028(5)
C34 0.087(6) 0.305(14) 0.058(5) -0.005(6) -0.018(4) -0.048(8)
C35 0.082(5) 0.229(12) 0.049(4) -0.025(4) -0.005(4) -0.039(5)
C36 0.148(10) 0.362(19) 0.076(6) 0.066(9) -0.031(6) -0.076(11)
C37 0.71(7) 0.59(4) 0.62(6) 0.43(5) 0.43(6) 0.29(5)

loop_
_atom_type_symbol
_atom_type_description
_atom_type_scat_dispersion_real
_atom_type_scat_dispersion_imag
_atom_type_scat_source
C C 0.0033 0.0016 'International Tables Vol C Tables 4.2.6.8 and 6.1.1.4'
H H 0.0000 0.0000 'International Tables Vol C Tables 4.2.6.8 and 6.1.1.4'
B B 0.0013 0.0007 'International Tables Vol C Tables 4.2.6.8 and 6.1.1.4'
N N 0.0061 0.0033 'International Tables Vol C Tables 4.2.6.8 and 6.1.1.4'
F F 0.0171 0.0103 'International Tables Vol C Tables 4.2.6.8 and 6.1.1.4'
Ag Ag -0.8971 1.1015 'International Tables Vol C Tables 4.2.6.8 and 6.1.1.4'

loop_
_geom_angle_atom_site_label_1
_geom_angle_atom_site_label_2
_geom_angle_atom_site_label_3
_geom_angle
_geom_angle_site_symmetry_1
_geom_angle_site_symmetry_3
C32 Ag1 C12 171.2(3) 4 .
C22 Ag2 C22 173.6(6) 4 .
C3 C1 C2 120.4(7) 7_455 .
C3 C1 N11 118.2(8) 7_455 .
N11 C1 C2 120.9(9) . .
C1 C2 N21 119.3(8) . .
C3 C2 C1 120.4(8) . .
C3 C2 N21 120.2(8) . .
C1 C3 C2 119.1(8) 7_455 .
C1 C3 N31 121.7(8) 7_455 .
C2 C3 N31 118.7(8) . .
C1 N11 C15 125.8(8) . .
C12 N11 C1 124.4(7) . .
C12 N11 C15 109.6(7) . .
N11 C12 Ag1 126.1(6) . .
N13 C12 Ag1 129.6(7) . .
N13 C12 N11 103.9(8) . .
C12 N13 C14 112.8(8) . .
C12 N13 C16 121.5(9) . .
C14 N13 C16 125.0(9) . .
N13 C14 H14 126.6 . .
C15 C14 N13 106.9(9) . .
C15 C14 H14 126.5 . .
N11 C15 H15 126.7 . .
C14 C15 N11 106.6(9) . .
C14 C15 H15 126.7 . .
N13 C16 H16A 109.0 . .
N13 C16 H16B 109.1 . .
N13 C16 C17 112.5(12) . .
H16A C16 H16B 107.8 . .
C17 C16 H16A 109.2 . .
C17 C16 H16B 109.1 . .
C16 C17 H17A 109.5 . .
C16 C17 H17B 109.3 . .
C16 C17 H17C 109.7 . .
H17A C17 H17B 109.5 . .
H17A C17 H17C 109.5 . .
H17B C17 H17C 109.5 . .
C22 N21 C2 125.3(7) . .
C22 N21 C25 111.1(9) . .
C25 N21 C2 123.6(9) . .
N21 C22 Ag2 128.5(6) . .
N23 C22 Ag2 129.6(9) . .
N23 C22 N21 101.9(9) . .
C22 N23 C24 112.2(10) . .
C22 N23 C26 120.7(11) . .
C24 N23 C26 127.1(11) . .
N23 C24 H24 125.7 . .
C25 C24 N23 108.7(10) . .
C25 C24 H24 125.6 . .
N21 C25 H25 126.9 . .
C24 C25 N21 106.1(11) . .
C24 C25 H25 127.0 . .
N23 C26 H26A 110.0 . .
N23 C26 H26B 110.1 . .
N23 C26 C27 108.3(17) . .
H26A C26 H26B 108.4 . .
C27 C26 H26A 109.3 . .
C27 C26 H26B 110.7 . .
C26 C27 H27A 111.2 . .
C26 C27 H27B 112.7 . .
C26 C27 H27C 112.2 . .
H27A C27 H27B 106.6 . .
H27A C27 H27C 107.0 . .
H27B C27 H27C 106.8 . .
C32 N31 C3 124.4(7) . .
C32 N31 C35 112.1(7) . .
C35 N31 C3 123.6(7) . .
N31 C32 Ag1 131.6(5) . 4
N31 C32 N33 102.8(7) . .
N33 C32 Ag1 125.2(6) . 4
C32 N33 C34 110.8(7) . .
C32 N33 C36 124.2(8) . .
C34 N33 C36 125.0(8) . .
N33 C34 H34 125.7 . .
C35 C34 N33 108.6(8) . .
C35 C34 H34 125.7 . .
N31 C35 H35 127.1 . .
C34 C35 N31 105.8(8) . .
C34 C35 H35 127.1 . .
N33 C36 H36A 112.1 . .
N33 C36 H36B 111.9 . .
N33 C36 C37 98.6(14) . .
H36A C36 H36B 109.7 . .
C37 C36 H36A 113.1 . .
C37 C36 H36B 111.1 . .
C36 C37 H37A 126.9 . .
C36 C37 H37B 126.5 . .
C36 C37 H37C 129.1 . .
H37A C37 H37B 87.6 . .
H37A C37 H37C 86.4 . .
H37B C37 H37C 86.4 . .

loop_
_geom_bond_atom_site_label_1
_geom_bond_atom_site_label_2
_geom_bond_distance
_geom_bond_site_symmetry_2
Ag1 C12 2.079(9) .
Ag1 C32 2.058(8) 4
Ag2 C22 2.062(10) 4
Ag2 C22 2.062(10) .
C1 C2 1.412(13) .
C1 C3 1.352(12) 7_455
C1 N11 1.411(11) .
C2 C3 1.397(12) .
C2 N21 1.412(12) .
C3 C1 1.352(12) 7_455
C3 N31 1.404(10) .
N11 C12 1.347(11) .
N11 C15 1.425(11) .
C12 N13 1.343(11) .
N13 C14 1.361(13) .
N13 C16 1.495(13) .
C14 H14 0.9300 .
C14 C15 1.314(14) .
C15 H15 0.9300 .
C16 H16A 0.9700 .
C16 H16B 0.9700 .
C16 C17 1.57(2) .
C17 H17A 0.9602 .
C17 H17B 0.9602 .
C17 H17C 0.9602 .
N21 C22 1.369(12) .
N21 C25 1.405(11) .
C22 N23 1.351(12) .
N23 C24 1.365(15) .
N23 C26 1.490(16) .
C24 H24 0.9300 .
C24 C25 1.283(16) .
C25 H25 0.9300 .
C26 H26A 0.9700 .
C26 H26B 0.9700 .
C26 C27 1.62(3) .
C27 H27A 0.9859 .
C27 H27B 0.9901 .
C27 H27C 0.9886 .
N31 C32 1.360(10) .
N31 C35 1.395(11) .
C32 Ag1 2.058(8) 4
C32 N33 1.373(9) .
N33 C34 1.378(12) .
N33 C36 1.472(13) .
C34 H34 0.9300 .
C34 C35 1.316(14) .
C35 H35 0.9300 .
C36 H36A 0.9700 .
C36 H36B 0.9700 .
C36 C37 1.73(3) .
C37 H37A 1.1654 .
C37 H37B 1.1607 .
C37 H37C 1.1953 .

loop_
_geom_torsion_atom_site_label_1
_geom_torsion_atom_site_label_2
_geom_torsion_atom_site_label_3
_geom_torsion_atom_site_label_4
_geom_torsion
_geom_torsion_site_symmetry_1
_geom_torsion_site_symmetry_4
Ag1 C12 N13 C14 -174.2(11) . .
Ag1 C12 N13 C16 15.1(15) . .
Ag1 C32 N33 C34 -173.3(10) 4 .
Ag1 C32 N33 C36 7.8(15) 4 .
Ag2 C22 N23 C24 -178.0(11) . .
Ag2 C22 N23 C26 0.5(17) . .
C1 C2 C3 C1 -3.8(10) . 7_455
C1 C2 C3 N31 -175.7(7) . .
C1 C2 N21 C22 -72.0(11) . .
C1 C2 N21 C25 112.2(10) . .
C1 C3 N31 C32 121.8(9) 7_455 .
C1 C3 N31 C35 -59.1(13) 7_455 .
C1 N11 C12 Ag1 -12.0(14) . .
C1 N11 C12 N13 174.0(11) . .
C1 N11 C15 C14 -172.3(12) . .
C2 C1 N11 C12 122.2(10) . .
C2 C1 N11 C15 -63.0(14) . .
C2 C3 N31 C32 -66.5(11) . .
C2 C3 N31 C35 112.6(10) . .
C2 N21 C22 Ag2 3.3(13) . .
C2 N21 C22 N23 -176.1(9) . .
C2 N21 C25 C24 174.7(11) . .
C3 C1 C2 C3 -0.4(10) 7_455 .
C3 C1 C2 N21 -176.3(8) 7_455 .
C3 C1 N11 C12 -65.1(13) 7_455 .
C3 C1 N11 C15 109.7(11) 7_455 .
C3 C2 N21 C22 112.1(9) . .
C3 C2 N21 C25 -63.7(12) . .
C3 N31 C32 Ag1 -8.1(13) . 4
C3 N31 C32 N33 179.4(10) . .
C3 N31 C35 C34 -179.4(10) . .
N11 C1 C2 C3 172.2(8) . .
N11 C1 C2 N21 -3.8(11) . .
N11 C12 N13 C14 -0.5(10) . .
N11 C12 N13 C16 -171.2(13) . .
C12 N11 C15 C14 3.1(14) . .
C12 N13 C14 C15 2.5(15) . .
C12 N13 C16 C17 102.5(16) . .
N13 C14 C15 N11 -3.3(16) . .
C14 N13 C16 C17 -67(2) . .
C15 N11 C12 Ag1 172.5(10) . .
C15 N11 C12 N13 -1.6(9) . .
C16 N13 C14 C15 172.8(14) . .
N21 C2 C3 C1 172.1(7) . 7_455
N21 C2 C3 N31 0.2(12) . .
N21 C22 N23 C24 1.3(10) . .
N21 C22 N23 C26 179.9(14) . .
C22 N21 C25 C24 -1.7(13) . .
C22 N23 C24 C25 -2.5(15) . .
C22 N23 C26 C27 -105(3) . .
N23 C24 C25 N21 2.4(15) . .
C24 N23 C26 C27 73(3) . .
C25 N21 C22 Ag2 179.5(8) . .
C25 N21 C22 N23 0.2(8) . .
C26 N23 C24 C25 179.1(16) . .
N31 C32 N33 C34 -0.2(9) . .
N31 C32 N33 C36 -179.1(13) . .
C32 N31 C35 C34 -0.2(13) . .
C32 N33 C34 C35 0.0(14) . .
C32 N33 C36 C37 104(3) . .
N33 C34 C35 N31 0.1(14) . .
C34 N33 C36 C37 -75(3) . .
C35 N31 C32 Ag1 172.7(8) . 4
C35 N31 C32 N33 0.2(8) . .
C36 N33 C34 C35 179.0(14) . .

loop_
_platon_squeeze_void_nr
_platon_squeeze_void_average_x
_platon_squeeze_void_average_y
_platon_squeeze_void_average_z
_platon_squeeze_void_volume
_platon_squeeze_void_count_electrons
_platon_squeeze_void_content
1 0.213 -0.005 0.006 3741 847 ' '
2 0.000 0.250 0.250 11 0 ' '
3 0.500 0.750 0.250 11 0 ' '
4 0.500 0.250 0.750 11 0 ' '
5 0.000 0.750 0.750 11 0 ' '
